data_4023520
loop_
_publ_author_name
'Gerhard Hilt'
'Anna Paul'
'Klaus Harms'

_publ_section_title
;
 Cobalt-Catalyzed Intermolecular [2 + 2 + 2] Cycloaddition
 for the Synthesis of 1,3-Cyclohexadienes
;
_journal_name_full 'Journal of Organic Chemistry'
_journal_page_first 5187
_journal_page_last 5190
_journal_paper_doi 10.1021/jo800735x
_journal_volume 73
_journal_year 2008
_chemical_formula_moiety 'C13 H16 O4'
_chemical_formula_sum 'C13 H16 O4'
_chemical_formula_weight 236.26
_chemical_name_systematic
;

 ?

;
_space_group_IT_number 14
_symmetry_cell_setting monoclinic
_symmetry_space_group_name_Hall '-P 2yn'
_symmetry_space_group_name_H-M 'P 1 21/n 1'
_atom_sites_solution_hydrogens geom
_atom_sites_solution_primary direct
_atom_sites_solution_secondary difmap
_audit_creation_method SHELXL-97
_cell_angle_alpha 90.00
_cell_angle_beta 107.466(16)
_cell_angle_gamma 90.00
_cell_formula_units_Z 4
_cell_length_a 12.3889(19)
_cell_length_b 6.1262(7)
_cell_length_c 16.557(2)
_cell_measurement_reflns_used 2443
_cell_measurement_temperature 193(2)
_cell_measurement_theta_max 25
_cell_measurement_theta_min 2.5
_cell_volume 1198.7(3)
_computing_cell_refinement 'STOE CELL'
_computing_data_collection 'STOE EXPOSE'
_computing_data_reduction 'STOE INTEGRATE'
_computing_molecular_graphics 'DIAMOND 3.1'
_computing_publication_material 'WinGX publication routines (Farrugia, 1999)'
_computing_structure_refinement 'SHELXL-97 (Sheldrick, 1997)'
_computing_structure_solution 'SIR92 (Giacovazzo et al, 1993)'
_diffrn_ambient_temperature 193(2)
_diffrn_measured_fraction_theta_full 0.987
_diffrn_measured_fraction_theta_max 0.980
_diffrn_measurement_device_type 'STOE IPDS'
_diffrn_radiation_monochromator graphite
_diffrn_radiation_source 'fine-focus sealed tube'
_diffrn_radiation_type MoK\a
_diffrn_radiation_wavelength 0.71073
_diffrn_reflns_av_R_equivalents 0.0371
_diffrn_reflns_av_sigmaI/netI 0.0808
_diffrn_reflns_limit_h_max 15
_diffrn_reflns_limit_h_min -13
_diffrn_reflns_limit_k_max 7
_diffrn_reflns_limit_k_min -6
_diffrn_reflns_limit_l_max 20
_diffrn_reflns_limit_l_min -20
_diffrn_reflns_number 4718
_diffrn_reflns_theta_full 25.00
_diffrn_reflns_theta_max 26.01
_diffrn_reflns_theta_min 3.45
_diffrn_standards_decay_% 0
_exptl_absorpt_coefficient_mu 0.097
_exptl_absorpt_correction_type none
_exptl_crystal_colour colourless
_exptl_crystal_density_diffrn 1.309
_exptl_crystal_density_method 'not measured'
_exptl_crystal_description prism
_exptl_crystal_F_000 504
_exptl_crystal_size_max 0.33
_exptl_crystal_size_mid 0.15
_exptl_crystal_size_min 0.06
_refine_diff_density_max 0.163
_refine_diff_density_min -0.132
_refine_diff_density_rms 0.032
_refine_ls_extinction_method none
_refine_ls_goodness_of_fit_ref 0.804
_refine_ls_hydrogen_treatment constr
_refine_ls_matrix_type full
_refine_ls_number_parameters 195
_refine_ls_number_reflns 2319
_refine_ls_number_restraints 3
_refine_ls_restrained_S_all 0.805
_refine_ls_R_factor_all 0.0832
_refine_ls_R_factor_gt 0.0359
_refine_ls_shift/su_max 0.001
_refine_ls_shift/su_mean 0.000
_refine_ls_structure_factor_coef Fsqd
_refine_ls_weighting_details 'calc w=1/[\s^2^(Fo^2^)+(0.0366P)^2^+0.0000P] where P=(Fo^2^+2Fc^2^)/3'
_refine_ls_weighting_scheme calc
_refine_ls_wR_factor_gt 0.0706
_refine_ls_wR_factor_ref 0.0800
_reflns_number_gt 1249
_reflns_number_total 2319
_reflns_threshold_expression >2sigma(I)
_cod_data_source_file jo800735x-File001_2.cif
_cod_data_source_block 6a
_cod_original_sg_symbol_H-M 'P 21/n'
_cod_database_code 4023520

loop_
_symmetry_equiv_pos_as_xyz
'x, y, z'
'-x+1/2, y+1/2, -z+1/2'
'-x, -y, -z'
'x-1/2, -y-1/2, z-1/2'

loop_
_atom_site_label
_atom_site_type_symbol
_atom_site_fract_x
_atom_site_fract_y
_atom_site_fract_z
_atom_site_U_iso_or_equiv
_atom_site_adp_type
_atom_site_occupancy
_atom_site_symmetry_multiplicity
_atom_site_calc_flag
_atom_site_refinement_flags
_atom_site_disorder_assembly
_atom_site_disorder_group
C1 C 0.64922(15) 0.1965(3) 0.67129(12) 0.0345(4) Uani 1 1 d . . .
C2 C 0.56616(14) 0.0373(3) 0.68289(10) 0.0293(4) Uani 1 1 d . . .
C3 C 0.52970(14) -0.1475(3) 0.64024(10) 0.0291(4) Uani 1 1 d . . .
C4 C 0.44706(14) -0.2823(3) 0.66727(11) 0.0310(4) Uani 1 1 d . . .
C5 C 0.43810(15) -0.2539(3) 0.74584(11) 0.0329(4) Uani 1 1 d D A .
C6 C 0.51126(16) -0.0900(3) 0.80618(11) 0.0371(5) Uani 1 1 d . . .
H6A H 0.4736 -0.0446 0.8484 0.044 Uiso 1 1 calc R . .
H6B H 0.5848 -0.1574 0.8367 0.044 Uiso 1 1 calc R . .
C7 C 0.53054(15) 0.1068(3) 0.75744(11) 0.0340(4) Uani 1 1 d . . .
H7 H 0.4588 0.1927 0.7374 0.041 Uiso 1 1 calc R . .
C8 C 0.62700(16) 0.2586(3) 0.80260(12) 0.0421(5) Uani 1 1 d . . .
H8A H 0.5983 0.3826 0.8286 0.051 Uiso 1 1 calc R . .
H8B H 0.6845 0.1792 0.8476 0.051 Uiso 1 1 calc R . .
C9 C 0.56778(16) -0.2253(3) 0.56743(11) 0.0376(5) Uani 1 1 d . . .
H9A H 0.6009 -0.3714 0.5799 0.056 Uiso 1 1 calc R . .
H9B H 0.6246 -0.1245 0.5586 0.056 Uiso 1 1 calc R . .
H9C H 0.5028 -0.2310 0.5161 0.056 Uiso 1 1 calc R . .
C10 C 0.38148(17) -0.4471(3) 0.60435(12) 0.0427(5) Uani 1 1 d . . .
H10A H 0.3437 -0.3739 0.5507 0.064 Uiso 1 1 calc R . .
H10B H 0.3246 -0.5163 0.6262 0.064 Uiso 1 1 calc R . .
H10C H 0.4333 -0.5585 0.5951 0.064 Uiso 1 1 calc R . .
C11 C 0.36115(19) -0.3901(3) 0.77897(14) 0.0421(5) Uani 1 1 d D . .
C12A C 0.3644(8) -0.5878(13) 0.9121(4) 0.051(2) Uani 0.501(12) 1 d P A 1
H12A H 0.3178 -0.7042 0.8769 0.061 Uiso 0.501(12) 1 calc PR A 1
H12B H 0.4360 -0.6485 0.9497 0.061 Uiso 0.501(12) 1 calc PR A 1
C12B C 0.3079(7) -0.4950(13) 0.8942(4) 0.0428(18) Uani 0.499(12) 1 d P A 2
H12C H 0.2441 -0.4031 0.8614 0.051 Uiso 0.499(12) 1 calc PR A 2
H12D H 0.2860 -0.6506 0.8853 0.051 Uiso 0.499(12) 1 calc PR A 2
C13A C 0.3015(11) -0.4523(15) 0.9576(9) 0.074(4) Uani 0.501(12) 1 d P A 1
H13A H 0.3514 -0.3379 0.9898 0.111 Uiso 0.501(12) 1 calc PR A 1
H13B H 0.2756 -0.5448 0.9964 0.111 Uiso 0.501(12) 1 calc PR A 1
H13C H 0.2360 -0.3851 0.9165 0.111 Uiso 0.501(12) 1 calc PR A 1
C13B C 0.3422(9) -0.438(2) 0.9852(7) 0.086(4) Uani 0.499(12) 1 d P A 2
H13D H 0.4202 -0.4859 1.0121 0.129 Uiso 0.499(12) 1 calc PR A 2
H13E H 0.2918 -0.5102 1.0125 0.129 Uiso 0.499(12) 1 calc PR A 2
H13F H 0.3374 -0.2793 0.9914 0.129 Uiso 0.499(12) 1 calc PR A 2
O1 O 0.69016(11) 0.2225(2) 0.61427(8) 0.0444(4) Uani 1 1 d . . .
O2 O 0.67551(11) 0.3361(2) 0.73802(8) 0.0432(4) Uani 1 1 d . . .
O3A O 0.3829(5) -0.3764(12) 0.8573(4) 0.0419(13) Uani 0.501(12) 1 d PD A 1
O3B O 0.4227(7) -0.4450(11) 0.8680(4) 0.0445(14) Uani 0.499(12) 1 d PD A 2
O4A O 0.2773(13) -0.495(3) 0.7441(15) 0.050(4) Uani 0.501(12) 1 d PD A 1
O4B O 0.2702(12) -0.452(3) 0.7341(15) 0.046(3) Uani 0.499(12) 1 d PD A 2

loop_
_atom_site_aniso_label
_atom_site_aniso_U_11
_atom_site_aniso_U_22
_atom_site_aniso_U_33
_atom_site_aniso_U_23
_atom_site_aniso_U_13
_atom_site_aniso_U_12
C1 0.0315(10) 0.0343(10) 0.0364(11) 0.0006(8) 0.0080(9) 0.0008(8)
C2 0.0267(9) 0.0301(9) 0.0307(10) -0.0004(8) 0.0078(8) 0.0004(8)
C3 0.0268(9) 0.0310(10) 0.0285(9) 0.0012(8) 0.0068(8) 0.0041(8)
C4 0.0292(9) 0.0283(9) 0.0356(10) -0.0040(8) 0.0100(8) 0.0027(8)
C5 0.0312(10) 0.0323(10) 0.0374(10) -0.0035(8) 0.0136(9) -0.0013(8)
C6 0.0400(11) 0.0409(11) 0.0336(11) -0.0055(8) 0.0160(10) -0.0060(9)
C7 0.0336(10) 0.0322(10) 0.0367(10) -0.0074(8) 0.0113(9) -0.0023(8)
C8 0.0434(11) 0.0458(12) 0.0390(11) -0.0099(9) 0.0151(10) -0.0099(9)
C9 0.0428(11) 0.0366(10) 0.0363(10) -0.0010(8) 0.0163(9) 0.0057(9)
C10 0.0431(12) 0.0394(11) 0.0456(12) -0.0111(9) 0.0135(11) -0.0077(9)
C11 0.0465(13) 0.0399(12) 0.0487(14) -0.0074(10) 0.0275(12) -0.0054(10)
C12A 0.051(4) 0.056(4) 0.056(3) 0.006(3) 0.032(3) -0.007(3)
C12B 0.042(4) 0.053(3) 0.043(3) 0.009(2) 0.028(3) -0.003(3)
C13A 0.083(8) 0.046(4) 0.118(10) 0.004(4) 0.069(8) 0.002(4)
C13B 0.057(5) 0.164(9) 0.051(5) 0.022(5) 0.037(5) -0.011(5)
O1 0.0450(8) 0.0474(8) 0.0453(8) 0.0039(6) 0.0202(7) -0.0060(6)
O2 0.0439(8) 0.0425(8) 0.0447(8) -0.0094(6) 0.0157(7) -0.0138(6)
O3A 0.031(3) 0.064(4) 0.032(2) 0.010(2) 0.011(2) -0.004(2)
O3B 0.046(4) 0.055(3) 0.037(2) 0.005(2) 0.019(3) -0.011(2)
O4A 0.046(4) 0.033(6) 0.070(6) 0.010(5) 0.016(3) -0.011(3)
O4B 0.044(4) 0.032(6) 0.066(5) 0.005(5) 0.022(3) -0.011(3)

loop_
_atom_type_symbol
_atom_type_description
_atom_type_scat_dispersion_real
_atom_type_scat_dispersion_imag
_atom_type_scat_source
C C 0.0033 0.0016 'International Tables Vol C Tables 4.2.6.8 and 6.1.1.4'
H H 0.0000 0.0000 'International Tables Vol C Tables 4.2.6.8 and 6.1.1.4'
O O 0.0106 0.0060 'International Tables Vol C Tables 4.2.6.8 and 6.1.1.4'

loop_
_geom_angle_atom_site_label_1
_geom_angle_atom_site_label_2
_geom_angle_atom_site_label_3
_geom_angle
_geom_angle_site_symmetry_1
_geom_angle_site_symmetry_3
_geom_angle_publ_flag
O1 C1 O2 119.89(16) . . ?
O1 C1 C2 131.52(17) . . ?
O2 C1 C2 108.53(13) . . ?
C3 C2 C1 129.05(14) . . ?
C3 C2 C7 122.74(14) . . ?
C1 C2 C7 108.11(14) . . ?
C2 C3 C4 117.73(13) . . ?
C2 C3 C9 123.75(15) . . ?
C4 C3 C9 118.51(15) . . ?
C5 C4 C3 118.83(15) . . ?
C5 C4 C10 124.84(15) . . ?
C3 C4 C10 116.30(13) . . ?
C4 C5 C11 121.98(17) . . ?
C4 C5 C6 121.08(14) . . ?
C11 C5 C6 116.85(15) . . ?
C7 C6 C5 109.70(15) . . ?
C7 C6 H6A 109.7 . . ?
C5 C6 H6A 109.7 . . ?
C7 C6 H6B 109.7 . . ?
C5 C6 H6B 109.7 . . ?
H6A C6 H6B 108.2 . . ?
C2 C7 C6 110.38(13) . . ?
C2 C7 C8 101.38(13) . . ?
C6 C7 C8 116.90(16) . . ?
C2 C7 H7 109.3 . . ?
C6 C7 H7 109.3 . . ?
C8 C7 H7 109.3 . . ?
O2 C8 C7 105.96(14) . . ?
O2 C8 H8A 110.5 . . ?
C7 C8 H8A 110.5 . . ?
O2 C8 H8B 110.5 . . ?
C7 C8 H8B 110.5 . . ?
H8A C8 H8B 108.7 . . ?
C3 C9 H9A 109.5 . . ?
C3 C9 H9B 109.5 . . ?
H9A C9 H9B 109.5 . . ?
C3 C9 H9C 109.5 . . ?
H9A C9 H9C 109.5 . . ?
H9B C9 H9C 109.5 . . ?
C4 C10 H10A 109.5 . . ?
C4 C10 H10B 109.5 . . ?
H10A C10 H10B 109.5 . . ?
C4 C10 H10C 109.5 . . ?
H10A C10 H10C 109.5 . . ?
H10B C10 H10C 109.5 . . ?
O4A C11 O4B 15(2) . . ?
O4A C11 O3A 114.8(14) . . ?
O4B C11 O3A 122.1(13) . . ?
O4A C11 O3B 117.9(12) . . ?
O4B C11 O3B 130.3(12) . . ?
O3A C11 O3B 24.9(3) . . ?
O4A C11 C5 132.3(13) . . ?
O4B C11 C5 122.1(12) . . ?
O3A C11 C5 112.5(3) . . ?
O3B C11 C5 107.3(3) . . ?
C13A C12A O3A 91.2(8) . . ?
C13A C12A H12A 113.4 . . ?
O3A C12A H12A 113.4 . . ?
C13A C12A H12B 113.4 . . ?
O3A C12A H12B 113.4 . . ?
H12A C12A H12B 110.7 . . ?
C13B C12B O3B 102.7(7) . . ?
C13B C12B H12C 111.2 . . ?
O3B C12B H12C 111.2 . . ?
C13B C12B H12D 111.2 . . ?
O3B C12B H12D 111.2 . . ?
H12C C12B H12D 109.1 . . ?
C12B C13B H13D 109.5 . . ?
C12B C13B H13E 109.5 . . ?
H13D C13B H13E 109.5 . . ?
C12B C13B H13F 109.5 . . ?
H13D C13B H13F 109.5 . . ?
H13E C13B H13F 109.5 . . ?
C1 O2 C8 109.99(13) . . ?
C11 O3A C12A 120.1(5) . . ?
C11 O3B C12B 94.5(6) . . ?

loop_
_geom_bond_atom_site_label_1
_geom_bond_atom_site_label_2
_geom_bond_distance
_geom_bond_site_symmetry_2
_geom_bond_publ_flag
C1 O1 1.2091(19) . ?
C1 O2 1.357(2) . ?
C1 C2 1.472(2) . ?
C2 C3 1.339(2) . ?
C2 C7 1.492(2) . ?
C3 C4 1.485(2) . ?
C3 C9 1.498(2) . ?
C4 C5 1.350(2) . ?
C4 C10 1.502(2) . ?
C5 C11 1.490(2) . ?
C5 C6 1.512(2) . ?
C6 C7 1.509(2) . ?
C6 H6A 0.9900 . ?
C6 H6B 0.9900 . ?
C7 C8 1.522(3) . ?
C7 H7 1.0000 . ?
C8 O2 1.455(2) . ?
C8 H8A 0.9900 . ?
C8 H8B 0.9900 . ?
C9 H9A 0.9800 . ?
C9 H9B 0.9800 . ?
C9 H9C 0.9800 . ?
C10 H10A 0.9800 . ?
C10 H10B 0.9800 . ?
C10 H10C 0.9800 . ?
C11 O4A 1.210(11) . ?
C11 O4B 1.210(11) . ?
C11 O3A 1.246(7) . ?
C11 O3B 1.480(8) . ?
C12A C13A 1.489(13) . ?
C12A O3A 1.637(11) . ?
C12A H12A 0.9900 . ?
C12A H12B 0.9900 . ?
C12B C13B 1.480(14) . ?
C12B O3B 1.636(10) . ?
C12B H12C 0.9900 . ?
C12B H12D 0.9900 . ?
C13A H13A 0.9800 . ?
C13A H13B 0.9800 . ?
C13A H13C 0.9800 . ?
C13B H13D 0.9800 . ?
C13B H13E 0.9800 . ?
C13B H13F 0.9800 . ?

loop_
_geom_torsion_atom_site_label_1
_geom_torsion_atom_site_label_2
_geom_torsion_atom_site_label_3
_geom_torsion_atom_site_label_4
_geom_torsion
_geom_torsion_site_symmetry_1
_geom_torsion_site_symmetry_2
_geom_torsion_site_symmetry_3
_geom_torsion_site_symmetry_4
_geom_torsion_publ_flag
O1 C1 C2 C3 14.1(3) . . . . ?
O2 C1 C2 C3 -168.83(17) . . . . ?
O1 C1 C2 C7 -169.63(19) . . . . ?
O2 C1 C2 C7 7.4(2) . . . . ?
C1 C2 C3 C4 178.15(17) . . . . ?
C7 C2 C3 C4 2.4(2) . . . . ?
C1 C2 C3 C9 -1.7(3) . . . . ?
C7 C2 C3 C9 -177.45(17) . . . . ?
C2 C3 C4 C5 -19.8(2) . . . . ?
C9 C3 C4 C5 159.98(16) . . . . ?
C2 C3 C4 C10 161.93(17) . . . . ?
C9 C3 C4 C10 -18.3(2) . . . . ?
C3 C4 C5 C11 -177.08(16) . . . . ?
C10 C4 C5 C11 1.0(3) . . . . ?
C3 C4 C5 C6 -0.6(3) . . . . ?
C10 C4 C5 C6 177.44(18) . . . . ?
C4 C5 C6 C7 35.2(2) . . . . ?
C11 C5 C6 C7 -148.14(16) . . . . ?
C3 C2 C7 C6 32.6(2) . . . . ?
C1 C2 C7 C6 -143.93(15) . . . . ?
C3 C2 C7 C8 157.18(17) . . . . ?
C1 C2 C7 C8 -19.39(19) . . . . ?
C5 C6 C7 C2 -48.38(19) . . . . ?
C5 C6 C7 C8 -163.50(14) . . . . ?
C2 C7 C8 O2 24.26(18) . . . . ?
C6 C7 C8 O2 144.28(15) . . . . ?
C4 C5 C11 O4A -22.8(15) . . . . ?
C6 C5 C11 O4A 160.6(15) . . . . ?
C4 C5 C11 O4B -35.9(12) . . . . ?
C6 C5 C11 O4B 147.5(12) . . . . ?
C4 C5 C11 O3A 164.4(4) . . . . ?
C6 C5 C11 O3A -12.2(5) . . . . ?
C4 C5 C11 O3B 138.4(3) . . . . ?
C6 C5 C11 O3B -38.2(4) . . . . ?
O1 C1 O2 C8 -173.54(17) . . . . ?
C2 C1 O2 C8 8.98(19) . . . . ?
C7 C8 O2 C1 -21.57(19) . . . . ?
O4A C11 O3A C12A 39.3(14) . . . . ?
O4B C11 O3A C12A 53.7(14) . . . . ?
O3B C11 O3A C12A -63.8(13) . . . . ?
C5 C11 O3A C12A -146.5(7) . . . . ?
C13A C12A O3A C11 -131.3(6) . . . . ?
O4A C11 O3B C12B -37.5(14) . . . . ?
O4B C11 O3B C12B -28.3(15) . . . . ?
O3A C11 O3B C12B 51.8(11) . . . . ?
C5 C11 O3B C12B 158.1(4) . . . . ?
C13B C12B O3B C11 -150.6(7) . . . . ?
